data_2209126
loop_
_publ_author_name
'Demir, Sibel'
'Din\,cer, Muharrem'
'\,Cetin, Ahmet'
'Dayan, Osman'
'Cans\?iz, Ahmet'

_publ_section_title 5,5'-Pyridine-2,6-diylbis[4-ethyl-2,4-dihydro-1,2,4-triazole-3(2<i>H</i>)-thione]
_journal_coeditor_code CI2060
_journal_issue 6
_journal_name_full 'Acta Crystallographica Section E'
_journal_page_first o2198
_journal_page_last o2199
_journal_paper_doi 10.1107/S1600536806015984
_journal_volume 62
_journal_year 2006
_chemical_formula_iupac 'C13 H15 N7 S2'
_chemical_formula_moiety 'C13 H15 N7 S2'
_chemical_formula_sum 'C13 H15 N7 S2'
_chemical_formula_weight 333.46
_chemical_name_systematic
;
5,5'-Pyridine-2,6-diylbis[4-ethyl-2,4-dihydro-1,2,4-triazole-3(2H)-thione]
;
_space_group_IT_number 14
_symmetry_cell_setting monoclinic
_symmetry_space_group_name_Hall '-P 2ybc'
_symmetry_space_group_name_H-M 'P 1 21/c 1'
_atom_sites_solution_hydrogens geom
_atom_sites_solution_primary direct
_atom_sites_solution_secondary difmap
_audit_creation_method SHELXL-97
_cell_angle_alpha 90.00
_cell_angle_beta 100.162(8)
_cell_angle_gamma 90.00
_cell_formula_units_Z 4
_cell_length_a 6.7330(6)
_cell_length_b 18.4906(13)
_cell_length_c 12.3576(12)
_cell_measurement_reflns_used 15851
_cell_measurement_temperature 296
_cell_measurement_theta_max 27.96
_cell_measurement_theta_min 2.00
_cell_volume 1514.4(2)
_computing_cell_refinement X-AREA
_computing_data_collection 'X-AREA (Stoe & Cie, 2002)'
_computing_data_reduction 'X-RED32 (Stoe & Cie, 2002)'
_computing_molecular_graphics 'ORTEP-3 (Farrugia, 1997)'
_computing_publication_material 'WinGX (Farrugia, 1999) and PLATON (Spek, 2003)'
_computing_structure_refinement 'SHELXL97 (Sheldrick, 1997)'
_computing_structure_solution 'SHELXS97 (Sheldrick, 1997)'
_diffrn_ambient_temperature 296
_diffrn_detector_area_resol_mean 6.67
_diffrn_measured_fraction_theta_full 0.983
_diffrn_measured_fraction_theta_max 0.983
_diffrn_measurement_device_type 'Stoe IPDS-2'
_diffrn_measurement_method \w
_diffrn_radiation_monochromator graphite
_diffrn_radiation_source 'fine-focus sealed tube'
_diffrn_radiation_type MoK\a
_diffrn_radiation_wavelength 0.71073
_diffrn_reflns_av_R_equivalents 0.1096
_diffrn_reflns_av_sigmaI/netI 0.0737
_diffrn_reflns_limit_h_max 8
_diffrn_reflns_limit_h_min -8
_diffrn_reflns_limit_k_max 24
_diffrn_reflns_limit_k_min -24
_diffrn_reflns_limit_l_max 16
_diffrn_reflns_limit_l_min -16
_diffrn_reflns_number 15631
_diffrn_reflns_theta_full 27.95
_diffrn_reflns_theta_max 27.95
_diffrn_reflns_theta_min 2.00
_diffrn_standards_number 0
_exptl_absorpt_coefficient_mu 0.359
_exptl_absorpt_correction_T_max 0.9314
_exptl_absorpt_correction_T_min 0.8745
_exptl_absorpt_correction_type integration
_exptl_absorpt_process_details '(X-RED32; Stoe & Cie, 2002)'
_exptl_crystal_colour colourless
_exptl_crystal_density_diffrn 1.463
_exptl_crystal_density_method 'not measured'
_exptl_crystal_description Prism
_exptl_crystal_F_000 696
_exptl_crystal_size_max 0.460
_exptl_crystal_size_mid 0.317
_exptl_crystal_size_min 0.210
_refine_diff_density_max 0.431
_refine_diff_density_min -0.628
_refine_ls_extinction_coef 0.019(4)
_refine_ls_extinction_expression Fc^*^=kFc[1+0.001xFc^2^\l^3^/sin(2\q)]^-1/4^
_refine_ls_extinction_method SHELXL97
_refine_ls_goodness_of_fit_ref 0.975
_refine_ls_hydrogen_treatment constr
_refine_ls_matrix_type full
_refine_ls_number_parameters 201
_refine_ls_number_reflns 3574
_refine_ls_number_restraints 0
_refine_ls_restrained_S_all 0.975
_refine_ls_R_factor_all 0.0908
_refine_ls_R_factor_gt 0.0554
_refine_ls_shift/su_max 0.001
_refine_ls_shift/su_mean 0.000
_refine_ls_structure_factor_coef Fsqd
_refine_ls_weighting_details 'calc w=1/[\s^2^(Fo^2^)+(0.0925P)^2^] where P=(Fo^2^+2Fc^2^)/3'
_refine_ls_weighting_scheme calc
_refine_ls_wR_factor_gt 0.1474
_refine_ls_wR_factor_ref 0.1627
_reflns_number_gt 2126
_reflns_number_total 3574
_reflns_threshold_expression I>2\s(I)
_cod_data_source_file ci2060.cif
_cod_data_source_block 2
_cod_original_sg_symbol_H-M 'P 21/c'
_cod_database_code 2209126
_cod_database_fobs_code 2209126

loop_
_symmetry_equiv_pos_as_xyz
'x, y, z'
'-x, y+1/2, -z+1/2'
'-x, -y, -z'
'x, -y-1/2, z-1/2'

loop_
_atom_site_type_symbol
_atom_site_label
_atom_site_fract_x
_atom_site_fract_y
_atom_site_fract_z
_atom_site_U_iso_or_equiv
_atom_site_adp_type
_atom_site_calc_flag
_atom_site_refinement_flags
_atom_site_occupancy
_atom_site_disorder_assembly
_atom_site_disorder_group
C C12A 0.7092(9) 0.2253(3) 0.1608(5) 0.0593(7) Uani d P 0.538(4) A 1
H H12A 0.6933 0.2523 0.2260 0.071 Uiso calc PR 0.538(4) A 1
H H12B 0.8298 0.1957 0.1775 0.071 Uiso calc PR 0.538(4) A 1
C C13A 0.7203(9) 0.2755(3) 0.0656(4) 0.0593(7) Uani d P 0.538(4) A 1
H H13A 0.8351 0.3068 0.0840 0.089 Uiso calc PR 0.538(4) A 1
H H13B 0.5995 0.3041 0.0505 0.089 Uiso calc PR 0.538(4) A 1
H H13C 0.7333 0.2476 0.0017 0.089 Uiso calc PR 0.538(4) A 1
C C12B 0.6071(11) 0.2475(3) 0.0870(5) 0.0593(7) Uani d P 0.462(4) A 2
H H12C 0.6318 0.2453 0.0121 0.071 Uiso calc PR 0.462(4) A 2
H H12D 0.5180 0.2879 0.0938 0.071 Uiso calc PR 0.462(4) A 2
C C13B 0.7939(11) 0.2539(4) 0.1644(5) 0.0593(7) Uani d P 0.462(4) A 2
H H13D 0.8627 0.2973 0.1494 0.089 Uiso calc PR 0.462(4) A 2
H H13E 0.8777 0.2128 0.1576 0.089 Uiso calc PR 0.462(4) A 2
H H13F 0.7655 0.2560 0.2378 0.089 Uiso calc PR 0.462(4) A 2
C C1 0.1574(4) 0.52020(14) 0.1886(2) 0.0530(6) Uani d . 1 . .
C C2 0.1663(4) 0.41173(12) 0.2652(2) 0.0453(5) Uani d . 1 . .
C C3 0.3669(5) 0.43138(14) 0.1092(2) 0.0565(7) Uani d . 1 . .
H H3A 0.3314 0.4587 0.0415 0.068 Uiso calc R 1 . .
H H3B 0.3508 0.3804 0.0912 0.068 Uiso calc R 1 . .
C C4 0.5809(5) 0.44602(19) 0.1584(3) 0.0766(9) Uani d . 1 . .
H H4A 0.6664 0.4324 0.1073 0.115 Uiso calc R 1 . .
H H4B 0.6169 0.4185 0.2248 0.115 Uiso calc R 1 . .
H H4C 0.5977 0.4966 0.1749 0.115 Uiso calc R 1 . .
C C5 0.2021(4) 0.33480(13) 0.2943(2) 0.0460(6) Uani d . 1 . .
C C6 0.1426(4) 0.31071(14) 0.3907(2) 0.0510(6) Uani d . 1 . .
H H6 0.0878 0.3427 0.4354 0.061 Uiso calc R 1 . .
C C7 0.1664(5) 0.23884(14) 0.4184(2) 0.0538(7) Uani d . 1 . .
H H7 0.1281 0.2214 0.4823 0.065 Uiso calc R 1 . .
C C8 0.2482(4) 0.19291(14) 0.3496(2) 0.0511(6) Uani d . 1 . .
H H8 0.2685 0.1442 0.3670 0.061 Uiso calc R 1 . .
C C9 0.2990(4) 0.22071(13) 0.2550(2) 0.0460(6) Uani d . 1 . .
C C10 0.3667(4) 0.16960(12) 0.17762(19) 0.0448(6) Uani d . 1 A .
C C11 0.5338(4) 0.11560(13) 0.0617(2) 0.0514(6) Uani d . 1 A .
N N1 0.2306(3) 0.45113(11) 0.18439(16) 0.0478(5) Uani d . 1 . .
N N2 0.0529(4) 0.51659(12) 0.27087(19) 0.0599(6) Uani d . 1 . .
H H2 -0.0110 0.5530 0.2913 0.072 Uiso calc R 1 . .
N N3 0.0560(4) 0.45050(12) 0.31958(19) 0.0568(6) Uani d . 1 . .
N N4 0.2805(3) 0.29102(11) 0.22639(17) 0.0483(5) Uani d . 1 . .
N N5 0.5193(4) 0.17756(12) 0.1196(2) 0.0674(7) Uani d . 1 . .
N N6 0.2812(3) 0.10695(10) 0.15842(16) 0.0463(5) Uani d . 1 . .
N N7 0.3872(3) 0.07463(10) 0.08689(16) 0.0472(5) Uani d . 1 A .
H H7A 0.3613 0.0319 0.0608 0.057 Uiso calc R 1 . .
S S1 0.19464(16) 0.59157(4) 0.11263(7) 0.0740(3) Uani d . 1 . .
S S2 0.69633(14) 0.09592(4) -0.02218(8) 0.0762(3) Uani d . 1 . .

loop_
_atom_site_aniso_label
_atom_site_aniso_U_11
_atom_site_aniso_U_22
_atom_site_aniso_U_33
_atom_site_aniso_U_12
_atom_site_aniso_U_13
_atom_site_aniso_U_23
C12A 0.059(2) 0.0438(17) 0.0771(17) -0.0104(12) 0.0169(15) 0.0038(14)
C13A 0.059(2) 0.0438(17) 0.0771(17) -0.0104(12) 0.0169(15) 0.0038(14)
C12B 0.059(2) 0.0438(17) 0.0771(17) -0.0104(12) 0.0169(15) 0.0038(14)
C13B 0.059(2) 0.0438(17) 0.0771(17) -0.0104(12) 0.0169(15) 0.0038(14)
C1 0.0576(17) 0.0432(14) 0.0603(14) 0.0069(11) 0.0164(12) -0.0035(11)
C2 0.0486(15) 0.0364(12) 0.0543(13) -0.0014(10) 0.0183(11) -0.0055(9)
C3 0.081(2) 0.0382(13) 0.0579(14) 0.0006(12) 0.0344(14) -0.0051(11)
C4 0.070(2) 0.075(2) 0.095(2) -0.0014(16) 0.0434(18) -0.0103(17)
C5 0.0491(15) 0.0376(12) 0.0545(13) -0.0046(10) 0.0181(11) -0.0071(10)
C6 0.0569(17) 0.0469(14) 0.0537(13) -0.0044(11) 0.0220(12) -0.0092(11)
C7 0.0649(19) 0.0475(14) 0.0539(14) -0.0033(12) 0.0243(12) -0.0012(11)
C8 0.0577(17) 0.0405(13) 0.0590(13) -0.0027(11) 0.0211(12) -0.0017(11)
C9 0.0491(16) 0.0354(12) 0.0570(13) -0.0041(10) 0.0190(11) -0.0051(10)
C10 0.0519(15) 0.0310(11) 0.0562(13) -0.0028(10) 0.0225(11) -0.0020(9)
C11 0.0580(17) 0.0351(12) 0.0664(15) -0.0027(11) 0.0255(12) -0.0032(10)
N1 0.0567(14) 0.0360(10) 0.0543(11) 0.0026(9) 0.0197(10) -0.0055(8)
N2 0.0700(17) 0.0424(12) 0.0749(14) 0.0111(10) 0.0339(12) 0.0006(10)
N3 0.0654(16) 0.0416(11) 0.0705(13) 0.0039(10) 0.0318(11) -0.0018(10)
N4 0.0562(14) 0.0342(10) 0.0602(11) -0.0034(9) 0.0255(10) -0.0067(8)
N5 0.0762(18) 0.0404(12) 0.1003(17) -0.0203(11) 0.0561(14) -0.0250(11)
N6 0.0548(14) 0.0335(10) 0.0552(11) -0.0040(8) 0.0229(9) -0.0039(8)
N7 0.0563(14) 0.0316(9) 0.0589(12) -0.0045(8) 0.0243(10) -0.0083(8)
S1 0.1018(7) 0.0469(4) 0.0822(5) 0.0174(4) 0.0407(5) 0.0122(3)
S2 0.0892(6) 0.0470(4) 0.1101(6) -0.0153(4) 0.0666(5) -0.0237(4)

loop_
_atom_type_symbol
_atom_type_description
_atom_type_scat_dispersion_real
_atom_type_scat_dispersion_imag
_atom_type_scat_source
C C 0.0033 0.0016 'International Tables Vol C Tables 4.2.6.8 and 6.1.1.4'
H H 0.0000 0.0000 'International Tables Vol C Tables 4.2.6.8 and 6.1.1.4'
N N 0.0061 0.0033 'International Tables Vol C Tables 4.2.6.8 and 6.1.1.4'
S S 0.1246 0.1234 'International Tables Vol C Tables 4.2.6.8 and 6.1.1.4'

loop_
_geom_angle_atom_site_label_1
_geom_angle_atom_site_label_2
_geom_angle_atom_site_label_3
_geom_angle
C13A C12A N5 104.1(4)
C13A C12A H12A 110.9
N5 C12A H12A 110.9
C13A C12A H12B 110.9
N5 C12A H12B 110.9
H12A C12A H12B 109.0
C12A C13A H13A 109.5
C12A C13A H13B 109.5
H13A C13A H13B 109.5
C12A C13A H13C 109.5
H13A C13A H13C 109.5
H13B C13A H13C 109.5
C13B C12B N5 103.3(5)
C13B C12B H12C 111.1
N5 C12B H12C 111.1
C13B C12B H12D 111.1
N5 C12B H12D 111.1
H12C C12B H12D 109.1
C12B C13B H13D 109.5
C12B C13B H13E 109.5
H13D C13B H13E 109.5
C12B C13B H13F 109.5
H13D C13B H13F 109.5
H13E C13B H13F 109.5
N2 C1 N1 102.9(2)
N2 C1 S1 128.4(2)
N1 C1 S1 128.7(2)
N3 C2 N1 111.5(2)
N3 C2 C5 119.2(2)
N1 C2 C5 129.2(2)
N1 C3 C4 111.5(2)
N1 C3 H3A 109.3
C4 C3 H3A 109.3
N1 C3 H3B 109.3
C4 C3 H3B 109.3
H3A C3 H3B 108.0
C3 C4 H4A 109.5
C3 C4 H4B 109.5
H4A C4 H4B 109.5
C3 C4 H4C 109.5
H4A C4 H4C 109.5
H4B C4 H4C 109.5
N4 C5 C6 123.1(2)
N4 C5 C2 119.6(2)
C6 C5 C2 117.2(2)
C7 C6 C5 118.9(2)
C7 C6 H6 120.5
C5 C6 H6 120.5
C6 C7 C8 118.8(2)
C6 C7 H7 120.6
C8 C7 H7 120.6
C9 C8 C7 118.6(2)
C9 C8 H8 120.7
C7 C8 H8 120.7
N4 C9 C8 124.0(2)
N4 C9 C10 118.3(2)
C8 C9 C10 117.7(2)
N6 C10 N5 110.6(2)
N6 C10 C9 120.9(2)
N5 C10 C9 128.4(2)
N7 C11 N5 103.4(2)
N7 C11 S2 128.07(19)
N5 C11 S2 128.5(2)
C2 N1 C1 107.8(2)
C2 N1 C3 130.3(2)
C1 N1 C3 121.7(2)
C1 N2 N3 114.3(2)
C1 N2 H2 122.8
N3 N2 H2 122.8
C2 N3 N2 103.4(2)
C5 N4 C9 116.6(2)
C10 N5 C11 108.4(2)
C10 N5 C12B 127.0(3)
C11 N5 C12B 120.9(3)
C10 N5 C12A 122.7(3)
C11 N5 C12A 121.0(3)
C10 N6 N7 104.1(2)
C11 N7 N6 113.41(19)
C11 N7 H7A 123.3
N6 N7 H7A 123.3

loop_
_geom_bond_atom_site_label_1
_geom_bond_atom_site_label_2
_geom_bond_distance
C12A C13A 1.512(8)
C12A N5 1.563(6)
C12A H12A 0.97
C12A H12B 0.97
C13A H13A 0.96
C13A H13B 0.96
C13A H13C 0.96
C12B C13B 1.444(10)
C12B N5 1.507(6)
C12B H12C 0.97
C12B H12D 0.97
C13B H13D 0.96
C13B H13E 0.96
C13B H13F 0.96
C1 N2 1.337(4)
C1 N1 1.373(3)
C1 S1 1.664(3)
C2 N3 1.301(3)
C2 N1 1.367(3)
C2 C5 1.477(3)
C3 N1 1.463(3)
C3 C4 1.487(5)
C3 H3A 0.97
C3 H3B 0.97
C4 H4A 0.96
C4 H4B 0.96
C4 H4C 0.96
C5 N4 1.340(3)
C5 C6 1.394(3)
C6 C7 1.375(4)
C6 H6 0.93
C7 C8 1.383(4)
C7 H7 0.93
C8 C9 1.374(3)
C8 H8 0.93
C9 N4 1.347(3)
C9 C10 1.473(3)
C10 N6 1.297(3)
C10 N5 1.361(3)
C11 N7 1.324(3)
C11 N5 1.363(3)
C11 S2 1.675(3)
N2 N3 1.361(3)
N2 H2 0.86
N6 N7 1.368(3)
N7 H7A 0.86

loop_
_geom_hbond_atom_site_label_D
_geom_hbond_atom_site_label_H
_geom_hbond_atom_site_label_A
_geom_hbond_site_symmetry_A
_geom_hbond_distance_DH
_geom_hbond_distance_HA
_geom_hbond_distance_DA
_geom_hbond_angle_DHA
N2 H2 N6 2 0.86 2.26 3.051(3) 154
N7 H7A S2 3_655 0.86 2.43 3.278(2) 169

loop_
_geom_torsion_atom_site_label_1
_geom_torsion_atom_site_label_2
_geom_torsion_atom_site_label_3
_geom_torsion_atom_site_label_4
_geom_torsion
N3 C2 C5 N4 166.9(3)
N1 C2 C5 N4 -11.7(4)
N3 C2 C5 C6 -10.2(4)
N1 C2 C5 C6 171.2(3)
N4 C5 C6 C7 0.5(4)
C2 C5 C6 C7 177.6(2)
C5 C6 C7 C8 -0.1(4)
C6 C7 C8 C9 -1.2(4)
C7 C8 C9 N4 2.4(4)
C7 C8 C9 C10 -174.0(2)
N4 C9 C10 N6 -137.1(3)
C8 C9 C10 N6 39.5(4)
N4 C9 C10 N5 44.3(4)
C8 C9 C10 N5 -139.1(3)
N3 C2 N1 C1 0.7(3)
C5 C2 N1 C1 179.4(3)
N3 C2 N1 C3 175.4(3)
C5 C2 N1 C3 -5.9(4)
N2 C1 N1 C2 -0.7(3)
S1 C1 N1 C2 177.8(2)
N2 C1 N1 C3 -176.0(2)
S1 C1 N1 C3 2.5(4)
C4 C3 N1 C2 -87.7(3)
C4 C3 N1 C1 86.5(3)
N1 C1 N2 N3 0.5(3)
S1 C1 N2 N3 -177.9(2)
N1 C2 N3 N2 -0.3(3)
C5 C2 N3 N2 -179.2(2)
C1 N2 N3 C2 -0.2(3)
C6 C5 N4 C9 0.5(4)
C2 C5 N4 C9 -176.5(2)
C8 C9 N4 C5 -1.9(4)
C10 C9 N4 C5 174.4(2)
N6 C10 N5 C11 -1.2(3)
C9 C10 N5 C11 177.6(3)
N6 C10 N5 C12B 157.2(4)
C9 C10 N5 C12B -24.1(6)
N6 C10 N5 C12A -150.4(3)
C9 C10 N5 C12A 28.3(5)
N7 C11 N5 C10 1.0(3)
S2 C11 N5 C10 -179.5(2)
N7 C11 N5 C12B -159.0(4)
S2 C11 N5 C12B 20.6(5)
N7 C11 N5 C12A 150.8(3)
S2 C11 N5 C12A -29.6(5)
C13B C12B N5 C10 102.8(5)
C13B C12B N5 C11 -101.3(5)
C13B C12B N5 C12A 2.4(5)
C13A C12A N5 C10 -126.9(4)
C13A C12A N5 C11 87.6(5)
C13A C12A N5 C12B -15.9(5)
N5 C10 N6 N7 0.8(3)
C9 C10 N6 N7 -178.0(2)
N5 C11 N7 N6 -0.5(3)
S2 C11 N7 N6 180.0(2)
C10 N6 N7 C11 -0.2(3)
